data_7126954
loop_
_publ_author_name
'Yang, Wei'
'Lin, Xiaobin'
'Zhang, Yongyan'
'Cao, Weidi'
'Liu, Xiaohua'
'Feng, Xiaoming'

_publ_section_title
;
 Nickel(II)-catalyzed asymmetric thio-Claisen rearrangement of \a-diazo
 pyrazoleamides with thioindoles.
;
_journal_issue 69
_journal_name_full 'Chemical communications (Cambridge, England)'
_journal_page_first 10002
_journal_page_last 10005
_journal_paper_doi 10.1039/d0cc04590j
_journal_volume 56
_journal_year 2020
_chemical_absolute_configuration ad
_chemical_formula_moiety 'C26 H27 N3 O2 S'
_chemical_formula_sum 'C26 H27 N3 O2 S'
_chemical_formula_weight 445.56
_space_group_crystal_system monoclinic
_space_group_IT_number 4
_space_group_name_Hall 'P 2yb'
_space_group_name_H-M_alt 'P 1 21 1'
_atom_sites_solution_hydrogens mixed
_atom_sites_solution_primary dual
_atom_sites_solution_secondary difmap
_audit_creation_method SHELXL-2018/3
_audit_update_record
;
2020-04-21 deposited with the CCDC.	2020-07-21 downloaded from the CCDC.
;
_cell_angle_alpha 90
_cell_angle_beta 114.6860(10)
_cell_angle_gamma 90
_cell_formula_units_Z 2
_cell_length_a 12.7950(4)
_cell_length_b 7.6360(2)
_cell_length_c 13.0428(4)
_cell_measurement_reflns_used 9794
_cell_measurement_temperature 150(2)
_cell_measurement_theta_max 74.41
_cell_measurement_theta_min 3.73
_cell_volume 1157.86(6)
_computing_cell_refinement 'Bruker SAINT'
_computing_data_collection 'Bruker APEX3'
_computing_data_reduction 'Bruker SAINT'
_computing_molecular_graphics 'Bruker SHELXTL'
_computing_publication_material 'Bruker SHELXTL'
_computing_structure_refinement 'SHELXL-2018/3 (Sheldrick, 2018)'
_computing_structure_solution 'SHELXT (Sheldrick 2008)'
_diffrn_ambient_temperature 150(2)
_diffrn_measured_fraction_theta_full 0.999
_diffrn_measured_fraction_theta_max 0.999
_diffrn_measurement_device_type 'Bruker D8 Photon II'
_diffrn_measurement_method '\f and \w scans'
_diffrn_radiation_type CuK\a
_diffrn_radiation_wavelength 1.54178
_diffrn_reflns_av_R_equivalents 0.0395
_diffrn_reflns_av_unetI/netI 0.0245
_diffrn_reflns_Laue_measured_fraction_full 0.999
_diffrn_reflns_Laue_measured_fraction_max 0.999
_diffrn_reflns_limit_h_max 15
_diffrn_reflns_limit_h_min -15
_diffrn_reflns_limit_k_max 9
_diffrn_reflns_limit_k_min -9
_diffrn_reflns_limit_l_max 16
_diffrn_reflns_limit_l_min -16
_diffrn_reflns_number 42444
_diffrn_reflns_point_group_measured_fraction_full 0.995
_diffrn_reflns_point_group_measured_fraction_max 0.991
_diffrn_reflns_theta_full 67.679
_diffrn_reflns_theta_max 74.403
_diffrn_reflns_theta_min 3.730
_exptl_absorpt_coefficient_mu 1.460
_exptl_absorpt_correction_T_max 0.9155
_exptl_absorpt_correction_T_min 0.7412
_exptl_absorpt_correction_type numerical
_exptl_absorpt_process_details 'SADABS (Krause et al., 2015)'
_exptl_crystal_colour colourless
_exptl_crystal_density_diffrn 1.278
_exptl_crystal_description fragment
_exptl_crystal_F_000 472
_exptl_crystal_recrystallization_method 'Re-crystallisation from solvent: THF, Ether, Hexane'
_exptl_crystal_size_max 0.231
_exptl_crystal_size_mid 0.125
_exptl_crystal_size_min 0.092
_refine_diff_density_max 0.170
_refine_diff_density_min -0.220
_refine_diff_density_rms 0.036
_refine_ls_abs_structure_details
; 
 Flack x determined using 2067 quotients [(I+)-(I-)]/[(I+)+(I-)] 
 (Parsons, Flack and Wagner, Acta Cryst. B69 (2013) 249-259). 
;
_refine_ls_abs_structure_Flack 0.038(5)
_refine_ls_extinction_method none
_refine_ls_goodness_of_fit_ref 1.045
_refine_ls_hydrogen_treatment mixed
_refine_ls_matrix_type full
_refine_ls_number_parameters 298
_refine_ls_number_reflns 4691
_refine_ls_number_restraints 1
_refine_ls_restrained_S_all 1.045
_refine_ls_R_factor_all 0.0266
_refine_ls_R_factor_gt 0.0260
_refine_ls_shift/su_max 0.000
_refine_ls_shift/su_mean 0.000
_refine_ls_structure_factor_coef Fsqd
_refine_ls_weighting_details 'w=1/[\s^2^(Fo^2^)+(0.0384P)^2^+0.1865P] where P=(Fo^2^+2Fc^2^)/3'
_refine_ls_weighting_scheme calc
_refine_ls_wR_factor_gt 0.0687
_refine_ls_wR_factor_ref 0.0693
_reflns_Friedel_coverage 0.840
_reflns_Friedel_fraction_full 0.990
_reflns_Friedel_fraction_max 0.982
_reflns_number_gt 4605
_reflns_number_total 4691
_reflns_threshold_expression 'I > 2\s(I)'
_cod_data_source_file d0cc04590j2.cif
_cod_data_source_block yaw003
_cod_depositor_comments 'Adding full bibliography for 7126952--7126954.cif.'
_cod_original_sg_symbol_H-M 'P 21'
_cod_database_code 7126954
_shelx_shelxl_version_number 2018/3
_shelx_space_group_comment
; 
The symmetry employed for this shelxl refinement is uniquely defined 
by the following loop, which should always be used as a source of 
symmetry information in preference to the above space-group names. 
They are only intended as comments. 
;
_shelx_estimated_absorpt_t_min 0.729
_shelx_estimated_absorpt_t_max 0.877

loop_
_space_group_symop_operation_xyz
'x, y, z'
'-x, y+1/2, -z'

loop_
_atom_site_label
_atom_site_type_symbol
_atom_site_fract_x
_atom_site_fract_y
_atom_site_fract_z
_atom_site_U_iso_or_equiv
_atom_site_adp_type
_atom_site_occupancy
_atom_site_site_symmetry_order
_atom_site_calc_flag
_atom_site_refinement_flags_posn
_atom_site_refinement_flags_adp
_atom_site_refinement_flags_occupancy
_atom_site_disorder_assembly
_atom_site_disorder_group
S S 0.87795(4) 0.45766(6) 0.87087(3) 0.02686(11) Uani 1 1 d . . . . .
O1 O 0.99243(12) 0.4289(2) 0.96879(11) 0.0386(4) Uani 1 1 d . . . . .
O2 O 0.63887(15) 0.5788(2) 0.23784(12) 0.0395(4) Uani 1 1 d . . . . .
N1 N 0.96245(14) 0.7632(2) 0.82366(13) 0.0272(3) Uani 1 1 d . . . . .
H1N H 0.989(2) 0.796(4) 0.891(2) 0.038(7) Uiso 1 1 d . . . . .
N2 N 0.70083(13) 0.3161(2) 0.20316(13) 0.0252(3) Uani 1 1 d . . . . .
N3 N 0.76602(15) 0.1686(2) 0.24807(13) 0.0295(3) Uani 1 1 d . . . . .
C1 C 0.7984(2) 0.5889(3) 0.92720(18) 0.0388(5) Uani 1 1 d . . . . .
H1C H 0.785601 0.522307 0.985158 0.058 Uiso 1 1 calc R U . . .
H1D H 0.724162 0.620761 0.866533 0.058 Uiso 1 1 calc R U . . .
H1E H 0.842000 0.695421 0.960770 0.058 Uiso 1 1 calc R U . . .
C2 C 0.89758(15) 0.6152(2) 0.78213(14) 0.0231(3) Uani 1 1 d . . . . .
C3 C 0.85271(14) 0.6101(2) 0.66616(13) 0.0202(3) Uani 1 1 d . . . . .
C4 C 0.76951(13) 0.4701(3) 0.59499(13) 0.0216(3) Uani 1 1 d . . . . .
H4 H 0.808824 0.353664 0.613003 0.026 Uiso 1 1 calc R U . . .
C5 C 0.72680(14) 0.5040(2) 0.47020(14) 0.0225(3) Uani 1 1 d . . . . .
H5 H 0.686553 0.610311 0.441602 0.027 Uiso 1 1 calc R U . . .
C6 C 0.74130(16) 0.3963(3) 0.39735(15) 0.0256(4) Uani 1 1 d . . . . .
H6 H 0.784094 0.291129 0.422544 0.031 Uiso 1 1 calc R U . . .
C7 C 0.68932(15) 0.4433(3) 0.27548(14) 0.0270(4) Uani 1 1 d . . . . .
C8 C 0.66087(16) 0.3208(3) 0.08634(15) 0.0272(4) Uani 1 1 d . . . . .
C9 C 0.58120(19) 0.4576(4) 0.01313(16) 0.0408(5) Uani 1 1 d . . . . .
H9A H 0.562466 0.431393 -0.066189 0.061 Uiso 1 1 calc R U . . .
H9B H 0.618373 0.572521 0.032512 0.061 Uiso 1 1 calc R U . . .
H9C H 0.510448 0.458519 0.024985 0.061 Uiso 1 1 calc R U . . .
C10 C 0.70347(16) 0.1742(3) 0.05761(15) 0.0275(4) Uani 1 1 d . . . . .
C11 C 0.6899(2) 0.1148(3) -0.05682(18) 0.0408(5) Uani 1 1 d . . . . .
H11A H 0.645506 0.202121 -0.113342 0.061 Uiso 1 1 calc R U . . .
H11B H 0.649306 0.002360 -0.074830 0.061 Uiso 1 1 calc R U . . .
H11C H 0.765908 0.101220 -0.057107 0.061 Uiso 1 1 calc R U . . .
C12 C 0.76679(18) 0.0843(3) 0.16069(17) 0.0293(4) Uani 1 1 d . . . . .
C13 C 0.8274(3) -0.0865(3) 0.1757(2) 0.0449(6) Uani 1 1 d . . . . .
H13A H 0.882755 -0.099204 0.254607 0.067 Uiso 1 1 calc R U . . .
H13B H 0.868186 -0.090808 0.126728 0.067 Uiso 1 1 calc R U . . .
H13C H 0.771231 -0.182047 0.155802 0.067 Uiso 1 1 calc R U . . .
C21 C 0.89289(14) 0.7661(2) 0.63302(14) 0.0213(3) Uani 1 1 d . . . . .
C22 C 0.96018(16) 0.8582(2) 0.73344(15) 0.0245(4) Uani 1 1 d . . . . .
C23 C 1.01183(19) 1.0186(3) 0.73302(17) 0.0344(4) Uani 1 1 d . . . . .
H23 H 1.055924 1.078895 0.801236 0.041 Uiso 1 1 calc R U . . .
C24 C 0.9964(2) 1.0865(3) 0.62966(18) 0.0374(5) Uani 1 1 d . . . . .
H24 H 1.030585 1.195783 0.626693 0.045 Uiso 1 1 calc R U . . .
C25 C 0.93141(18) 0.9976(3) 0.52878(16) 0.0323(4) Uani 1 1 d . . . . .
H25 H 0.923137 1.047093 0.458986 0.039 Uiso 1 1 calc R U . . .
C26 C 0.87954(17) 0.8403(3) 0.52910(15) 0.0260(4) Uani 1 1 d . . . . .
H26 H 0.835155 0.781988 0.460167 0.031 Uiso 1 1 calc R U . . .
C31 C 0.66351(14) 0.4643(3) 0.62175(13) 0.0262(3) Uani 1 1 d . . . . .
C32 C 0.62232(19) 0.3077(3) 0.64637(17) 0.0354(5) Uani 1 1 d . . . . .
C33 C 0.5265(2) 0.3178(5) 0.67204(18) 0.0494(7) Uani 1 1 d . . . . .
H33 H 0.497979 0.213114 0.690429 0.059 Uiso 1 1 calc R U . . .
C34 C 0.47229(18) 0.4723(6) 0.67168(19) 0.0580(8) Uani 1 1 d . . . . .
H34 H 0.407424 0.473789 0.689390 0.070 Uiso 1 1 calc R U . . .
C35 C 0.5124(2) 0.6263(5) 0.6454(2) 0.0507(7) Uani 1 1 d . . . . .
H35 H 0.475000 0.734284 0.644364 0.061 Uiso 1 1 calc R U . . .
C36 C 0.60782(17) 0.6215(3) 0.62069(17) 0.0350(5) Uani 1 1 d . . . . .
H36A H 0.635641 0.727143 0.602723 0.042 Uiso 1 1 calc R U . . .
C37 C 0.6783(3) 0.1344(3) 0.6495(2) 0.0476(6) Uani 1 1 d . . . . .
H37A H 0.682819 0.114042 0.577289 0.071 Uiso 1 1 calc R U . . .
H37B H 0.632794 0.041235 0.662859 0.071 Uiso 1 1 calc R U . . .
H37C H 0.756028 0.134496 0.710499 0.071 Uiso 1 1 calc R U . . .

loop_
_atom_site_aniso_label
_atom_site_aniso_U_11
_atom_site_aniso_U_22
_atom_site_aniso_U_33
_atom_site_aniso_U_23
_atom_site_aniso_U_13
_atom_site_aniso_U_12
S 0.0333(2) 0.0278(2) 0.01727(18) 0.00366(17) 0.00837(15) -0.00384(19)
O1 0.0386(7) 0.0495(10) 0.0228(6) 0.0141(6) 0.0078(6) 0.0037(7)
O2 0.0574(9) 0.0367(8) 0.0262(7) 0.0045(6) 0.0193(7) 0.0202(7)
N1 0.0319(8) 0.0306(8) 0.0154(7) -0.0008(6) 0.0062(6) -0.0075(7)
N2 0.0304(7) 0.0270(8) 0.0186(7) 0.0001(6) 0.0106(6) 0.0036(6)
N3 0.0409(9) 0.0260(8) 0.0215(7) 0.0007(6) 0.0128(7) 0.0072(7)
C1 0.0422(11) 0.0515(13) 0.0283(10) 0.0022(9) 0.0202(9) -0.0007(10)
C2 0.0262(8) 0.0249(9) 0.0169(8) 0.0008(7) 0.0076(6) -0.0011(7)
C3 0.0218(7) 0.0212(8) 0.0172(7) 0.0007(6) 0.0080(6) 0.0024(6)
C4 0.0258(7) 0.0200(8) 0.0176(7) -0.0015(7) 0.0077(6) 0.0009(7)
C5 0.0241(7) 0.0224(9) 0.0195(8) -0.0006(6) 0.0077(6) -0.0007(6)
C6 0.0301(9) 0.0261(9) 0.0199(8) -0.0008(6) 0.0100(7) 0.0016(7)
C7 0.0306(8) 0.0313(10) 0.0210(8) -0.0009(8) 0.0128(7) 0.0036(8)
C8 0.0283(8) 0.0360(10) 0.0185(8) -0.0003(7) 0.0111(7) 0.0014(8)
C9 0.0437(10) 0.0554(13) 0.0226(8) 0.0066(11) 0.0133(8) 0.0200(12)
C10 0.0309(9) 0.0323(10) 0.0206(8) -0.0041(7) 0.0121(7) -0.0020(8)
C11 0.0529(12) 0.0473(13) 0.0249(9) -0.0070(9) 0.0189(9) 0.0034(11)
C12 0.0383(10) 0.0275(9) 0.0259(9) -0.0027(7) 0.0171(8) 0.0004(8)
C13 0.0709(15) 0.0333(12) 0.0367(11) 0.0014(9) 0.0285(11) 0.0149(10)
C21 0.0220(8) 0.0228(8) 0.0190(8) -0.0001(6) 0.0084(6) 0.0011(6)
C22 0.0281(8) 0.0267(9) 0.0178(8) 0.0004(7) 0.0088(7) -0.0032(7)
C23 0.0415(10) 0.0342(10) 0.0239(9) -0.0042(8) 0.0099(8) -0.0140(9)
C24 0.0459(11) 0.0328(10) 0.0327(11) 0.0018(8) 0.0156(9) -0.0144(9)
C25 0.0428(10) 0.0324(11) 0.0232(9) 0.0050(7) 0.0153(8) -0.0023(8)
C26 0.0328(9) 0.0269(9) 0.0179(8) 0.0007(7) 0.0103(7) -0.0004(7)
C31 0.0257(7) 0.0353(9) 0.0144(7) -0.0021(8) 0.0051(6) -0.0056(8)
C32 0.0365(11) 0.0450(12) 0.0183(9) -0.0004(8) 0.0051(8) -0.0165(9)
C33 0.0336(11) 0.085(2) 0.0226(10) 0.0059(11) 0.0052(8) -0.0251(12)
C34 0.0254(9) 0.118(3) 0.0297(10) 0.0096(15) 0.0105(8) -0.0013(15)
C35 0.0323(11) 0.085(2) 0.0344(11) 0.0049(13) 0.0135(9) 0.0176(13)
C36 0.0303(9) 0.0473(13) 0.0264(10) 0.0023(9) 0.0109(8) 0.0063(9)
C37 0.0714(16) 0.0314(11) 0.0384(12) -0.0038(9) 0.0216(11) -0.0186(11)

loop_
_atom_type_symbol
_atom_type_description
_atom_type_scat_dispersion_real
_atom_type_scat_dispersion_imag
_atom_type_scat_source
C C 0.0181 0.0091 'International Tables Vol C Tables 4.2.6.8 and 6.1.1.4'
H H 0.0000 0.0000 'International Tables Vol C Tables 4.2.6.8 and 6.1.1.4'
N N 0.0311 0.0180 'International Tables Vol C Tables 4.2.6.8 and 6.1.1.4'
O O 0.0492 0.0322 'International Tables Vol C Tables 4.2.6.8 and 6.1.1.4'
S S 0.3331 0.5567 'International Tables Vol C Tables 4.2.6.8 and 6.1.1.4'

loop_
_geom_angle_atom_site_label_1
_geom_angle_atom_site_label_2
_geom_angle_atom_site_label_3
_geom_angle
_geom_angle_site_symmetry_1
_geom_angle_site_symmetry_3
_geom_angle_publ_flag
O1 S C2 107.62(8) . . ?
O1 S C1 104.60(10) . . ?
C2 S C1 98.58(10) . . ?
C22 N1 C2 107.69(15) . . ?
N3 N2 C8 111.55(15) . . ?
N3 N2 C7 119.63(15) . . ?
C8 N2 C7 128.65(17) . . ?
C12 N3 N2 104.73(15) . . ?
N1 C2 C3 111.26(15) . . ?
N1 C2 S 122.18(13) . . ?
C3 C2 S 126.56(14) . . ?
C2 C3 C21 105.70(15) . . ?
C2 C3 C4 123.71(15) . . ?
C21 C3 C4 130.38(15) . . ?
C5 C4 C3 112.58(15) . . ?
C5 C4 C31 107.10(13) . . ?
C3 C4 C31 109.94(14) . . ?
C6 C5 C4 124.79(16) . . ?
C5 C6 C7 118.79(17) . . ?
O2 C7 N2 120.46(16) . . ?
O2 C7 C6 124.35(18) . . ?
N2 C7 C6 115.18(17) . . ?
C10 C8 N2 105.86(17) . . ?
C10 C8 C9 129.99(18) . . ?
N2 C8 C9 124.02(17) . . ?
C8 C10 C12 105.74(16) . . ?
C8 C10 C11 128.91(19) . . ?
C12 C10 C11 125.35(19) . . ?
N3 C12 C10 112.10(17) . . ?
N3 C12 C13 120.52(19) . . ?
C10 C12 C13 127.37(18) . . ?
C26 C21 C22 118.14(17) . . ?
C26 C21 C3 135.04(17) . . ?
C22 C21 C3 106.81(15) . . ?
N1 C22 C23 128.89(18) . . ?
N1 C22 C21 108.53(16) . . ?
C23 C22 C21 122.58(17) . . ?
C24 C23 C22 117.39(19) . . ?
C23 C24 C25 121.38(19) . . ?
C26 C25 C24 121.23(18) . . ?
C25 C26 C21 119.26(18) . . ?
C36 C31 C32 119.95(17) . . ?
C36 C31 C4 118.02(18) . . ?
C32 C31 C4 122.03(19) . . ?
C31 C32 C33 117.3(2) . . ?
C31 C32 C37 122.7(2) . . ?
C33 C32 C37 119.9(2) . . ?
C34 C33 C32 122.6(3) . . ?
C33 C34 C35 119.7(2) . . ?
C34 C35 C36 119.2(3) . . ?
C35 C36 C31 121.1(2) . . ?

loop_
_geom_bond_atom_site_label_1
_geom_bond_atom_site_label_2
_geom_bond_distance
_geom_bond_site_symmetry_2
_geom_bond_publ_flag
S O1 1.5042(14) . ?
S C2 1.7583(18) . ?
S C1 1.790(2) . ?
O2 C7 1.210(3) . ?
N1 C22 1.372(2) . ?
N1 C2 1.373(3) . ?
N2 N3 1.378(2) . ?
N2 C8 1.390(2) . ?
N2 C7 1.404(2) . ?
N3 C12 1.312(2) . ?
C2 C3 1.376(2) . ?
C3 C21 1.434(2) . ?
C3 C4 1.521(2) . ?
C4 C5 1.507(2) . ?
C4 C31 1.536(2) . ?
C5 C6 1.327(3) . ?
C6 C7 1.488(2) . ?
C8 C10 1.364(3) . ?
C8 C9 1.493(3) . ?
C10 C12 1.423(3) . ?
C10 C11 1.499(3) . ?
C12 C13 1.488(3) . ?
C21 C26 1.412(2) . ?
C21 C22 1.417(2) . ?
C22 C23 1.393(3) . ?
C23 C24 1.380(3) . ?
C24 C25 1.404(3) . ?
C25 C26 1.373(3) . ?
C31 C36 1.393(3) . ?
C31 C32 1.397(3) . ?
C32 C33 1.402(3) . ?
C32 C37 1.497(4) . ?
C33 C34 1.367(5) . ?
C34 C35 1.382(5) . ?
C35 C36 1.388(3) . ?

loop_
_geom_torsion_atom_site_label_1
_geom_torsion_atom_site_label_2
_geom_torsion_atom_site_label_3
_geom_torsion_atom_site_label_4
_geom_torsion
_geom_torsion_site_symmetry_1
_geom_torsion_site_symmetry_2
_geom_torsion_site_symmetry_3
_geom_torsion_site_symmetry_4
_geom_torsion_publ_flag
C8 N2 N3 C12 0.3(2) . . . . ?
C7 N2 N3 C12 -175.40(17) . . . . ?
C22 N1 C2 C3 0.2(2) . . . . ?
C22 N1 C2 S -179.78(14) . . . . ?
O1 S C2 N1 -43.02(18) . . . . ?
C1 S C2 N1 65.37(17) . . . . ?
O1 S C2 C3 137.03(16) . . . . ?
C1 S C2 C3 -114.58(17) . . . . ?
N1 C2 C3 C21 0.2(2) . . . . ?
S C2 C3 C21 -179.84(13) . . . . ?
N1 C2 C3 C4 -174.96(16) . . . . ?
S C2 C3 C4 5.0(3) . . . . ?
C2 C3 C4 C5 175.46(16) . . . . ?
C21 C3 C4 C5 1.6(2) . . . . ?
C2 C3 C4 C31 56.1(2) . . . . ?
C21 C3 C4 C31 -117.73(19) . . . . ?
C3 C4 C5 C6 120.26(19) . . . . ?
C31 C4 C5 C6 -118.8(2) . . . . ?
C4 C5 C6 C7 177.04(16) . . . . ?
N3 N2 C7 O2 175.04(18) . . . . ?
C8 N2 C7 O2 0.2(3) . . . . ?
N3 N2 C7 C6 -5.8(2) . . . . ?
C8 N2 C7 C6 179.31(18) . . . . ?
C5 C6 C7 O2 4.0(3) . . . . ?
C5 C6 C7 N2 -175.16(16) . . . . ?
N3 N2 C8 C10 -0.9(2) . . . . ?
C7 N2 C8 C10 174.32(18) . . . . ?
N3 N2 C8 C9 175.5(2) . . . . ?
C7 N2 C8 C9 -9.3(3) . . . . ?
N2 C8 C10 C12 1.1(2) . . . . ?
C9 C8 C10 C12 -175.0(2) . . . . ?
N2 C8 C10 C11 -178.5(2) . . . . ?
C9 C8 C10 C11 5.5(4) . . . . ?
N2 N3 C12 C10 0.4(2) . . . . ?
N2 N3 C12 C13 -178.53(19) . . . . ?
C8 C10 C12 N3 -1.0(2) . . . . ?
C11 C10 C12 N3 178.6(2) . . . . ?
C8 C10 C12 C13 177.9(2) . . . . ?
C11 C10 C12 C13 -2.6(3) . . . . ?
C2 C3 C21 C26 179.76(19) . . . . ?
C4 C3 C21 C26 -5.5(3) . . . . ?
C2 C3 C21 C22 -0.50(19) . . . . ?
C4 C3 C21 C22 174.22(16) . . . . ?
C2 N1 C22 C23 179.06(19) . . . . ?
C2 N1 C22 C21 -0.5(2) . . . . ?
C26 C21 C22 N1 -179.59(16) . . . . ?
C3 C21 C22 N1 0.6(2) . . . . ?
C26 C21 C22 C23 0.8(3) . . . . ?
C3 C21 C22 C23 -178.97(17) . . . . ?
N1 C22 C23 C24 179.8(2) . . . . ?
C21 C22 C23 C24 -0.7(3) . . . . ?
C22 C23 C24 C25 -0.1(3) . . . . ?
C23 C24 C25 C26 0.7(4) . . . . ?
C24 C25 C26 C21 -0.6(3) . . . . ?
C22 C21 C26 C25 -0.1(3) . . . . ?
C3 C21 C26 C25 179.57(19) . . . . ?
C5 C4 C31 C36 -72.8(2) . . . . ?
C3 C4 C31 C36 49.9(2) . . . . ?
C5 C4 C31 C32 107.07(18) . . . . ?
C3 C4 C31 C32 -130.32(18) . . . . ?
C36 C31 C32 C33 -1.6(3) . . . . ?
C4 C31 C32 C33 178.62(16) . . . . ?
C36 C31 C32 C37 -179.68(19) . . . . ?
C4 C31 C32 C37 0.5(3) . . . . ?
C31 C32 C33 C34 1.2(3) . . . . ?
C37 C32 C33 C34 179.4(2) . . . . ?
C32 C33 C34 C35 -0.1(4) . . . . ?
C33 C34 C35 C36 -0.5(4) . . . . ?
C34 C35 C36 C31 0.1(3) . . . . ?
C32 C31 C36 C35 1.0(3) . . . . ?
C4 C31 C36 C35 -179.20(18) . . . . ?
